data_4319468
loop_
_publ_author_name
'Bin Song'
'Jenny Reuber'
'Christian Ochs'
'F. Ekkehardt Hahn'
'Thomas L\"ugger'
'Chris Orvig'

_publ_section_title
;
 Effects of Sequential Replacement of -NH2by -OH in the Tripodal
 Tetraamine Tren on Its Acidity and Metal Ion Coordinating Properties
;
_journal_name_full 'Inorganic Chemistry'
_journal_page_first 1527
_journal_page_last 1535
_journal_paper_doi 10.1021/ic0009831
_journal_volume 40
_journal_year 2001
_chemical_formula_sum 'C12 H32 B2 F8 N4 O5 Zn2'
_chemical_formula_weight 616.78
_chemical_name_systematic
; 
(\m^2^-Oxo-{[2-amino-N,N-bis(2-hydroxyethyl)-ethylamine]-zinc(II)}-
{[2-amino-N,N-bis(2-hydroxyethyl)-ethylamine]-hydroxo-zinc(II)])
bistetrafluoroborate 
;
_space_group_IT_number 2
_symmetry_cell_setting triclinic
_symmetry_space_group_name_Hall '-P 1'
_symmetry_space_group_name_H-M 'P -1'
_atom_sites_solution_hydrogens geom
_atom_sites_solution_primary direct
_atom_sites_solution_secondary difmap
_audit_creation_method SHELXL-97
_cell_angle_alpha 99.87(2)
_cell_angle_beta 92.10(3)
_cell_angle_gamma 105.58(3)
_cell_formula_units_Z 2
_cell_length_a 7.234(3)
_cell_length_b 10.990(3)
_cell_length_c 15.411(5)
_cell_measurement_reflns_used 25
_cell_measurement_temperature 293(2)
_cell_measurement_theta_max 8
_cell_measurement_theta_min 4
_cell_volume 1158.3(7)
_computing_cell_refinement 'CAD4 (Enraf-Nonius, 1992)'
_computing_data_collection 'CAD4 (Enraf-Nonius, 1992)'
_computing_data_reduction 'REDUCE (Luegger, 1997)'
_computing_molecular_graphics 'ZORTEP, (Zsolnai, 1997)'
_computing_structure_refinement 'SHELXL-97 (Sheldrick, 1997)'
_computing_structure_solution 'SHELXS-97 (Sheldrick, 1990)'
_diffrn_ambient_temperature 293(2)
_diffrn_measured_fraction_theta_full 0.998
_diffrn_measured_fraction_theta_max 0.998
_diffrn_measurement_device_type 'CAD 4'
_diffrn_measurement_method 'omega 2 theta scan'
_diffrn_radiation_monochromator graphite
_diffrn_radiation_source 'fine-focus sealed tube'
_diffrn_radiation_type MoK\a
_diffrn_radiation_wavelength 0.71073
_diffrn_reflns_av_R_equivalents 1.0329
_diffrn_reflns_av_sigmaI/netI 0.1251
_diffrn_reflns_limit_h_max 8
_diffrn_reflns_limit_h_min 0
_diffrn_reflns_limit_k_max 12
_diffrn_reflns_limit_k_min -13
_diffrn_reflns_limit_l_max 18
_diffrn_reflns_limit_l_min -18
_diffrn_reflns_number 4073
_diffrn_reflns_theta_full 24.97
_diffrn_reflns_theta_max 24.97
_diffrn_reflns_theta_min 1.35
_diffrn_standards_decay_% 4.73
_diffrn_standards_interval_count 200
_diffrn_standards_interval_time 120
_diffrn_standards_number 3
_exptl_absorpt_coefficient_mu 2.166
_exptl_absorpt_correction_type none
_exptl_crystal_colour colorles
_exptl_crystal_density_diffrn 1.768
_exptl_crystal_density_method 'not measured'
_exptl_crystal_description needles
_exptl_crystal_F_000 628
_exptl_crystal_size_max 0.42
_exptl_crystal_size_mid 0.14
_exptl_crystal_size_min 0.14
_refine_diff_density_max 1.084
_refine_diff_density_min -0.977
_refine_diff_density_rms 0.152
_refine_ls_extinction_coef 0.0018(18)
_refine_ls_extinction_expression Fc^*^=kFc[1+0.001xFc^2^\l^3^/sin(2\q)]^-1/4^
_refine_ls_extinction_method SHELXL
_refine_ls_goodness_of_fit_ref 1.023
_refine_ls_hydrogen_treatment fixed
_refine_ls_matrix_type full
_refine_ls_number_parameters 299
_refine_ls_number_reflns 4072
_refine_ls_number_restraints 0
_refine_ls_restrained_S_all 1.023
_refine_ls_R_factor_all 0.1530
_refine_ls_R_factor_gt 0.0667
_refine_ls_shift/su_max 0.000
_refine_ls_shift/su_mean 0.000
_refine_ls_structure_factor_coef Fsqd
_refine_ls_weighting_details 'w=1/[\s^2^(Fo^2^)+(0.1117P)^2^+0.7639P] where P=(Fo^2^+2Fc^2^)/3'
_refine_ls_weighting_scheme calc
_refine_ls_wR_factor_gt 0.1681
_refine_ls_wR_factor_ref 0.2089
_reflns_number_gt 2352
_reflns_number_total 4072
_reflns_threshold_expression >2sigma(I)
_cod_data_source_file ic0009831.cif
_cod_data_source_block zn_dimer
_cod_depositor_comments
;
The following automatic conversions were performed:

'_refine_ls_weighting_scheme' value 'calc
w=1/[\s^2^(Fo^2^)+(0.1117P)^2^+0.7639P] where P=(Fo^2^+2Fc^2^)/3' was
changed to 'calc'. New tag '_refine_ls_weighting_details' was
created. The value of the new tag was set to
'w=1/[\s^2^(Fo^2^)+(0.1117P)^2^+0.7639P] where P=(Fo^2^+2Fc^2^)/3'.

Automatic conversion script
Id: cif_fix_values 3143 2015-03-26 13:38:13Z robertas 
;
_cod_database_code 4319468

loop_
_symmetry_equiv_pos_as_xyz
'x, y, z'
'-x, -y, -z'

loop_
_atom_site_label
_atom_site_type_symbol
_atom_site_fract_x
_atom_site_fract_y
_atom_site_fract_z
_atom_site_U_iso_or_equiv
_atom_site_adp_type
_atom_site_occupancy
_atom_site_calc_flag
_atom_site_refinement_flags
_atom_site_disorder_assembly
_atom_site_disorder_group
Zn1 Zn 0.02216(15) 0.62634(10) 0.86335(7) 0.0301(4) Uani 1 d . . .
Zn2 Zn 0.03964(15) 0.36718(10) 0.69050(8) 0.0330(4) Uani 1 d . . .
O1 O -0.0430(9) 0.5130(6) 0.7458(4) 0.0368(16) Uani 1 d . . .
O2 O -0.1602(10) 0.6032(7) 0.9635(5) 0.0457(18) Uani 1 d . . .
O3 O 0.1827(8) 0.5347(5) 0.9165(4) 0.0254(13) Uani 1 d . . .
O4 O -0.2408(9) 0.2419(7) 0.6848(5) 0.0493(19) Uani 1 d . . .
O5 O 0.2461(10) 0.3861(7) 0.7895(5) 0.0418(17) Uani 1 d . . .
N1 N -0.2024(10) 0.7055(7) 0.8191(5) 0.0325(18) Uani 1 d . . .
N2 N 0.1971(11) 0.8093(8) 0.8699(6) 0.042(2) Uani 1 d . . .
H2A H 0.2725 0.8335 0.9186 0.054 Uiso 1 calc . . .
H2B H 0.2680 0.8118 0.8255 0.054 Uiso 1 calc . . .
N3 N 0.1033(11) 0.1821(8) 0.6547(6) 0.0381(19) Uani 1 d . . .
N4 N 0.1297(15) 0.3914(9) 0.5696(6) 0.052(2) Uani 1 d . . .
H4A H 0.0310 0.3729 0.5309 0.068 Uiso 1 calc . . .
H4B H 0.1951 0.4710 0.5716 0.068 Uiso 1 calc . . .
C1 C -0.3325(16) 0.7131(12) 0.8879(8) 0.051(3) Uani 1 d . . .
H1A H -0.4564 0.7073 0.8618 0.066 Uiso 1 calc . . .
H1B H -0.2872 0.7940 0.9266 0.066 Uiso 1 calc . . .
C2 C -0.3481(15) 0.6084(12) 0.9394(8) 0.050(3) Uani 1 d . . .
H2C H -0.4126 0.6249 0.9908 0.066 Uiso 1 calc . . .
H2D H -0.4200 0.5285 0.9046 0.066 Uiso 1 calc . . .
C3 C -0.0984(17) 0.8328(10) 0.8006(8) 0.048(3) Uani 1 d . . .
H3A H -0.1831 0.8858 0.8026 0.062 Uiso 1 calc . . .
H3B H -0.0556 0.8226 0.7429 0.062 Uiso 1 calc . . .
C4 C 0.0708(16) 0.8958(10) 0.8671(8) 0.048(3) Uani 1 d . . .
H4C H 0.1422 0.9742 0.8518 0.063 Uiso 1 calc . . .
H4D H 0.0271 0.9153 0.9238 0.063 Uiso 1 calc . . .
C5 C -0.2972(16) 0.6140(10) 0.7387(7) 0.043(3) Uani 1 d . . .
H5A H -0.3569 0.6565 0.7022 0.055 Uiso 1 calc . . .
H5B H -0.3949 0.5464 0.7545 0.055 Uiso 1 calc . . .
C6 C -0.1570(17) 0.5584(11) 0.6881(7) 0.047(3) Uani 1 d . . .
H6A H -0.2249 0.4894 0.6425 0.061 Uiso 1 calc . . .
H6B H -0.0757 0.6223 0.6614 0.061 Uiso 1 calc . . .
C7 C 0.2701(15) 0.1860(11) 0.7152(8) 0.050(3) Uani 1 d . . .
H7A H 0.3867 0.2245 0.6919 0.065 Uiso 1 calc . . .
H7B H 0.2694 0.1010 0.7204 0.065 Uiso 1 calc . . .
C8 C 0.2586(18) 0.2620(11) 0.8043(9) 0.058(3) Uani 1 d . . .
H8A H 0.1482 0.2203 0.8306 0.076 Uiso 1 calc . . .
H8B H 0.3700 0.2714 0.8423 0.076 Uiso 1 calc . . .
C9 C -0.0707(17) 0.0809(10) 0.6645(8) 0.049(3) Uani 1 d . . .
H9A H -0.0718 0.0695 0.7242 0.063 Uiso 1 calc . . .
H9B H -0.0689 0.0020 0.6285 0.063 Uiso 1 calc . . .
C10 C -0.2489(17) 0.1154(11) 0.6385(8) 0.054(3) Uani 1 d . . .
H10A H -0.2590 0.1130 0.5765 0.070 Uiso 1 calc . . .
H10B H -0.3593 0.0548 0.6523 0.070 Uiso 1 calc . . .
C11 C 0.1534(17) 0.1730(11) 0.5619(8) 0.052(3) Uani 1 d . . .
H11A H 0.0396 0.1359 0.5231 0.068 Uiso 1 calc . . .
H11B H 0.2359 0.1188 0.5512 0.068 Uiso 1 calc . . .
C12 C 0.2528(18) 0.3046(12) 0.5439(9) 0.059(3) Uani 1 d . . .
H12A H 0.3748 0.3375 0.5771 0.077 Uiso 1 calc . . .
H12B H 0.2726 0.2992 0.4829 0.077 Uiso 1 calc . . .
B1 B -0.324(2) 0.2279(15) 0.3992(11) 0.057(4) Uani 1 d . . .
F1 F -0.3333(16) 0.2619(14) 0.3201(7) 0.134(4) Uani 1 d . . .
F2 F -0.4926(16) 0.1678(10) 0.4189(9) 0.148(5) Uani 1 d . . .
F3 F -0.2572(16) 0.3385(8) 0.4599(7) 0.115(4) Uani 1 d . . .
F4 F -0.1948(18) 0.1596(13) 0.4008(8) 0.135(4) Uani 1 d . . .
B2 B -0.341(2) 0.1346(17) 0.8892(9) 0.060(4) Uani 1 d . . .
F5 F -0.4541(14) 0.1537(10) 0.9554(6) 0.097(3) Uani 1 d . . .
F6 F -0.1860(14) 0.1014(11) 0.9196(7) 0.110(3) Uani 1 d . . .
F8 F -0.4421(14) 0.0403(11) 0.8210(6) 0.108(3) Uani 1 d . . .
F7 F -0.2816(17) 0.2449(10) 0.8555(7) 0.112(3) Uani 1 d . . .

loop_
_atom_site_aniso_label
_atom_site_aniso_U_11
_atom_site_aniso_U_22
_atom_site_aniso_U_33
_atom_site_aniso_U_23
_atom_site_aniso_U_13
_atom_site_aniso_U_12
Zn1 0.0264(6) 0.0316(6) 0.0368(7) 0.0102(5) 0.0064(5) 0.0129(5)
Zn2 0.0292(6) 0.0308(7) 0.0406(7) 0.0066(5) 0.0063(5) 0.0105(5)
O1 0.034(4) 0.038(4) 0.041(4) 0.001(3) -0.002(3) 0.019(3)
O2 0.033(4) 0.069(5) 0.050(4) 0.030(4) 0.014(3) 0.026(4)
O3 0.027(3) 0.032(3) 0.025(3) 0.011(3) 0.001(2) 0.019(3)
O4 0.021(3) 0.048(4) 0.074(5) 0.006(4) 0.008(3) 0.004(3)
O5 0.035(4) 0.044(4) 0.048(4) 0.007(3) -0.001(3) 0.016(3)
N1 0.021(4) 0.034(4) 0.047(5) 0.014(4) 0.009(3) 0.010(3)
N2 0.029(4) 0.047(5) 0.048(5) 0.012(4) 0.006(4) 0.007(4)
N3 0.032(4) 0.037(5) 0.043(5) 0.000(4) 0.004(4) 0.010(4)
N4 0.071(7) 0.042(5) 0.054(6) 0.017(5) 0.028(5) 0.023(5)
C1 0.038(6) 0.063(7) 0.069(8) 0.028(6) 0.030(5) 0.028(5)
C2 0.036(6) 0.069(8) 0.061(7) 0.032(6) 0.018(5) 0.024(5)
C3 0.061(7) 0.035(6) 0.062(7) 0.024(5) 0.016(6) 0.024(5)
C4 0.052(7) 0.029(5) 0.068(8) 0.010(5) 0.002(6) 0.019(5)
C5 0.049(6) 0.045(6) 0.047(6) 0.019(5) 0.006(5) 0.028(5)
C6 0.063(7) 0.051(7) 0.039(6) 0.008(5) -0.004(5) 0.038(6)
C7 0.036(6) 0.049(6) 0.069(8) -0.001(6) 0.006(5) 0.026(5)
C8 0.061(8) 0.049(7) 0.070(9) 0.007(6) -0.014(6) 0.031(6)
C9 0.052(7) 0.031(6) 0.059(7) 0.006(5) 0.017(6) 0.005(5)
C10 0.047(7) 0.040(6) 0.066(8) -0.002(6) 0.010(6) 0.006(5)
C11 0.055(7) 0.048(7) 0.052(7) -0.004(5) 0.013(6) 0.019(6)
C12 0.056(8) 0.062(8) 0.066(8) 0.019(6) 0.036(6) 0.018(6)
B1 0.041(7) 0.069(10) 0.064(10) 0.019(8) 0.018(7) 0.013(7)
F1 0.107(8) 0.231(14) 0.092(8) 0.066(8) 0.009(6) 0.070(9)
F2 0.110(8) 0.085(7) 0.207(13) -0.028(7) 0.095(9) -0.022(6)
F3 0.130(9) 0.058(5) 0.124(8) -0.015(5) 0.012(7) -0.013(5)
F4 0.145(10) 0.161(10) 0.150(10) 0.063(8) 0.035(8) 0.108(9)
B2 0.064(9) 0.096(12) 0.031(7) 0.016(8) 0.013(7) 0.038(9)
F5 0.106(7) 0.140(8) 0.067(5) 0.026(5) 0.039(5) 0.064(6)
F6 0.089(7) 0.148(9) 0.115(8) 0.015(7) -0.001(6) 0.075(7)
F8 0.092(7) 0.143(9) 0.076(6) -0.011(6) -0.004(5) 0.033(6)
F7 0.141(9) 0.109(7) 0.106(8) 0.052(6) 0.050(7) 0.045(7)

loop_
_atom_type_symbol
_atom_type_description
_atom_type_scat_dispersion_real
_atom_type_scat_dispersion_imag
_atom_type_scat_source
C C 0.0033 0.0016 'International Tables Vol C Tables 4.2.6.8 and 6.1.1.4'
H H 0.0000 0.0000 'International Tables Vol C Tables 4.2.6.8 and 6.1.1.4'
B B 0.0013 0.0007 'International Tables Vol C Tables 4.2.6.8 and 6.1.1.4'
F F 0.0171 0.0103 'International Tables Vol C Tables 4.2.6.8 and 6.1.1.4'
N N 0.0061 0.0033 'International Tables Vol C Tables 4.2.6.8 and 6.1.1.4'
O O 0.0106 0.0060 'International Tables Vol C Tables 4.2.6.8 and 6.1.1.4'
Zn Zn 0.2839 1.4301 'International Tables Vol C Tables 4.2.6.8 and 6.1.1.4'

loop_
_geom_angle_atom_site_label_1
_geom_angle_atom_site_label_2
_geom_angle_atom_site_label_3
_geom_angle
_geom_angle_site_symmetry_1
_geom_angle_site_symmetry_3
_geom_angle_publ_flag
O3 Zn1 O1 98.3(3) . . ?
O3 Zn1 N2 105.3(3) . . ?
O1 Zn1 N2 117.5(3) . . ?
O3 Zn1 O2 90.2(2) . . ?
O1 Zn1 O2 121.6(3) . . ?
N2 Zn1 O2 115.4(3) . . ?
O3 Zn1 N1 168.1(3) . . ?
O1 Zn1 N1 83.5(3) . . ?
N2 Zn1 N1 84.0(3) . . ?
O2 Zn1 N1 78.9(3) . . ?
O1 Zn2 N4 110.5(3) . . ?
O1 Zn2 O5 94.8(3) . . ?
N4 Zn2 O5 117.2(4) . . ?
O1 Zn2 O4 91.8(3) . . ?
N4 Zn2 O4 113.5(4) . . ?
O5 Zn2 O4 122.3(3) . . ?
O1 Zn2 N3 166.2(3) . . ?
N4 Zn2 N3 83.1(3) . . ?
O5 Zn2 N3 80.1(3) . . ?
O4 Zn2 N3 80.3(3) . . ?
C6 O1 Zn2 114.6(6) . . ?
C6 O1 Zn1 112.0(6) . . ?
Zn2 O1 Zn1 132.9(3) . . ?
C2 O2 Zn1 113.3(6) . . ?
C10 O4 Zn2 110.7(6) . . ?
C8 O5 Zn2 111.3(6) . . ?
C1 N1 C5 112.3(8) . . ?
C1 N1 C3 113.2(8) . . ?
C5 N1 C3 112.6(8) . . ?
C1 N1 Zn1 109.0(6) . . ?
C5 N1 Zn1 104.2(5) . . ?
C3 N1 Zn1 104.9(6) . . ?
C4 N2 Zn1 107.7(6) . . ?
C9 N3 C11 112.3(8) . . ?
C9 N3 C7 112.5(9) . . ?
C11 N3 C7 111.2(8) . . ?
C9 N3 Zn2 107.5(6) . . ?
C11 N3 Zn2 106.0(6) . . ?
C7 N3 Zn2 106.9(6) . . ?
C12 N4 Zn2 108.3(7) . . ?
N1 C1 C2 111.5(9) . . ?
O2 C2 C1 108.5(9) . . ?
N1 C3 C4 110.4(9) . . ?
N2 C4 C3 110.3(9) . . ?
N1 C5 C6 111.6(9) . . ?
O1 C6 C5 110.2(8) . . ?
N3 C7 C8 109.6(8) . . ?
O5 C8 C7 106.0(10) . . ?
N3 C9 C10 110.9(9) . . ?
O4 C10 C9 109.7(9) . . ?
N3 C11 C12 110.5(9) . . ?
N4 C12 C11 108.7(9) . . ?
F2 B1 F1 111.5(14) . . ?
F2 B1 F4 113.0(14) . . ?
F1 B1 F4 109.3(12) . . ?
F2 B1 F3 108.0(12) . . ?
F1 B1 F3 106.9(13) . . ?
F4 B1 F3 107.9(14) . . ?
F5 B2 F6 110.3(11) . . ?
F5 B2 F7 109.3(13) . . ?
F6 B2 F7 110.0(14) . . ?
F5 B2 F8 111.1(13) . . ?
F6 B2 F8 109.3(13) . . ?
F7 B2 F8 106.7(11) . . ?

loop_
_geom_bond_atom_site_label_1
_geom_bond_atom_site_label_2
_geom_bond_distance
_geom_bond_site_symmetry_2
_geom_bond_publ_flag
Zn1 O3 1.968(5) . ?
Zn1 O1 1.976(6) . ?
Zn1 N2 2.051(9) . ?
Zn1 O2 2.072(7) . ?
Zn1 N1 2.178(7) . ?
Zn2 O1 1.933(6) . ?
Zn2 N4 2.033(9) . ?
Zn2 O5 2.039(7) . ?
Zn2 O4 2.113(7) . ?
Zn2 N3 2.189(8) . ?
O1 C6 1.428(11) . ?
O2 C2 1.415(12) . ?
O4 C10 1.435(13) . ?
O5 C8 1.447(13) . ?
N1 C1 1.449(12) . ?
N1 C5 1.468(14) . ?
N1 C3 1.481(13) . ?
N2 C4 1.490(13) . ?
N3 C9 1.471(13) . ?
N3 C11 1.480(14) . ?
N3 C7 1.484(14) . ?
N4 C12 1.487(14) . ?
C1 C2 1.489(15) . ?
C3 C4 1.496(17) . ?
C5 C6 1.496(14) . ?
C7 C8 1.498(17) . ?
C9 C10 1.497(17) . ?
C11 C12 1.510(17) . ?
B1 F2 1.296(16) . ?
B1 F1 1.339(17) . ?
B1 F4 1.349(17) . ?
B1 F3 1.359(18) . ?
B2 F5 1.352(15) . ?
B2 F6 1.363(16) . ?
B2 F7 1.369(18) . ?
B2 F8 1.369(18) . ?
